data_4300337
loop_
_publ_author_name
'Kavallieratos, Konstantinos'
'Rosenberg, Jay M.'
'Bryan, Jeffrey C.'

_publ_section_title
;
 Pb(II) Coordination and Synergistic Ion-Exchange Extraction by Combinations
 of Sulfonamide Chelates and 2,2'-Bipyridine
;
_journal_coden_ASTM INOCAJ
_journal_issue 8
_journal_name_full 'Inorganic Chemistry'
_journal_page_first 2573
_journal_page_last 2575
_journal_paper_doi 10.1021/ic050047r
_journal_volume 44
_journal_year 2005
_chemical_formula_moiety 'C18 H14 N2 O4 Pb S2'
_chemical_formula_sum 'C18 H14 N2 O4 Pb S2'
_chemical_formula_weight 593.6
_space_group_IT_number 14
_symmetry_cell_setting monoclinic
_symmetry_space_group_name_Hall '-P 2yn'
_symmetry_space_group_name_H-M 'P 1 21/n 1'
_cell_angle_alpha 90.00
_cell_angle_beta 99.828(10)
_cell_angle_gamma 90.00
_cell_formula_units_Z 4
_cell_length_a 9.8201(15)
_cell_length_b 19.358(3)
_cell_length_c 9.8553(12)
_cell_measurement_temperature 100(2)
_cell_volume 1846.0(5)
_diffrn_ambient_temperature 100(2)
_exptl_crystal_density_diffrn 2.14
_cod_duplicate_entry 4301062
_cod_depositor_comments
;
The following automatic conversions were performed:
'_symmetry_cell_setting' value 'Monoclinic' changed to 'monoclinic'
according to '/home/saulius/struct/CIF-dictionaries/cif_core.dic'
dictionary named 'cif_core.dic' version 2.4.1 from 2010-06-29.

Automatic conversion script
Id: cif_fix_enum 1527 2010-12-29 10:47:43Z saulius 
;
_cod_original_sg_symbol_H-M 'P 21/n'
_cod_database_code 4300337

loop_
_symmetry_equiv_pos_as_xyz
'x, y, z'
'-x+1/2, y+1/2, -z+1/2'
'-x, -y, -z'
'x-1/2, -y-1/2, z-1/2'

loop_
_atom_site_label
_atom_site_type_symbol
_atom_site_fract_x
_atom_site_fract_y
_atom_site_fract_z
_atom_site_U_iso_or_equiv
_atom_site_adp_type
_atom_site_occupancy
_atom_site_symmetry_multiplicity
_atom_site_calc_flag
_atom_site_refinement_flags
_atom_site_disorder_assembly
_atom_site_disorder_group
Pb Pb 0.907428(15) 0.460132(9) 0.727297(16) 0.01024(7) Uani 1 1 d . . .
S1 S 0.88336(12) 0.58878(6) 0.92906(12) 0.0133(2) Uani 1 1 d . . .
S2 S 1.19228(11) 0.44006(6) 0.59315(11) 0.0110(2) Uani 1 1 d . . .
O1 O 0.7881(4) 0.53220(17) 0.9328(4) 0.0181(8) Uani 1 1 d . . .
O2 O 0.9660(4) 0.60796(19) 1.0610(4) 0.0203(8) Uani 1 1 d . . .
O3 O 1.1048(3) 0.37936(19) 0.5802(4) 0.0177(7) Uani 1 1 d . . .
O4 O 1.2238(4) 0.46691(18) 0.4637(4) 0.0169(7) Uani 1 1 d . . .
N1 N 0.9711(4) 0.5672(2) 0.8167(4) 0.0138(8) Uani 1 1 d . . .
N2 N 1.1204(4) 0.4942(2) 0.6761(4) 0.0120(8) Uani 1 1 d . . .
C1 C 1.0913(4) 0.6012(3) 0.7883(5) 0.0142(10) Uani 1 1 d . . .
C2 C 1.1696(5) 0.5616(2) 0.7094(5) 0.0125(9) Uani 1 1 d . . .
C3 C 1.2885(5) 0.5907(3) 0.6735(5) 0.0184(10) Uani 1 1 d . . .
H3 H 1.3424 0.5650 0.6198 0.022 Uiso 1 1 calc R . .
C4 C 1.3281(5) 0.6573(3) 0.7164(6) 0.0247(12) Uani 1 1 d . . .
H4 H 1.4098 0.6767 0.6927 0.030 Uiso 1 1 calc R . .
C5 C 1.2498(5) 0.6955(3) 0.7930(6) 0.0220(11) Uani 1 1 d . . .
H5 H 1.2784 0.7408 0.8221 0.026 Uiso 1 1 calc R . .
C6 C 1.1300(5) 0.6684(3) 0.8279(5) 0.0186(10) Uani 1 1 d . . .
H6 H 1.0748 0.6953 0.8782 0.022 Uiso 1 1 calc R . .
C11 C 0.7845(5) 0.6630(3) 0.8725(5) 0.0147(9) Uani 1 1 d . . .
C12 C 0.7253(5) 0.6997(3) 0.9682(5) 0.0171(10) Uani 1 1 d . . .
H12 H 0.7469 0.6886 1.0633 0.021 Uiso 1 1 calc R . .
C13 C 0.6340(5) 0.7532(3) 0.9230(6) 0.0205(11) Uani 1 1 d . . .
H13 H 0.5915 0.7784 0.9871 0.025 Uiso 1 1 calc R . .
C14 C 0.6050(5) 0.7694(3) 0.7834(6) 0.0213(12) Uani 1 1 d . . .
H14 H 0.5415 0.8053 0.7521 0.026 Uiso 1 1 calc R . .
C15 C 0.6683(5) 0.7334(3) 0.6906(6) 0.0198(11) Uani 1 1 d . . .
H15 H 0.6495 0.7456 0.5959 0.024 Uiso 1 1 calc R . .
C16 C 0.7594(5) 0.6794(2) 0.7334(5) 0.0155(10) Uani 1 1 d . . .
H16 H 0.8029 0.6546 0.6694 0.019 Uiso 1 1 calc R . .
C21 C 1.3548(4) 0.4174(2) 0.6891(5) 0.0120(9) Uani 1 1 d . . .
C22 C 1.4476(5) 0.3829(3) 0.6216(5) 0.0179(10) Uani 1 1 d . . .
H22 H 1.4259 0.3748 0.5253 0.021 Uiso 1 1 calc R . .
C23 C 1.5720(5) 0.3603(3) 0.6959(6) 0.0226(11) Uani 1 1 d . . .
H23 H 1.6351 0.3354 0.6514 0.027 Uiso 1 1 calc R . .
C24 C 1.6041(5) 0.3745(3) 0.8363(6) 0.0230(11) Uani 1 1 d . . .
H24 H 1.6901 0.3595 0.8870 0.028 Uiso 1 1 calc R . .
C25 C 1.5132(5) 0.4098(3) 0.9026(5) 0.0211(11) Uani 1 1 d . . .
H25 H 1.5366 0.4190 0.9984 0.025 Uiso 1 1 calc R . .
C26 C 1.3871(5) 0.4319(3) 0.8296(5) 0.0170(10) Uani 1 1 d . . .
H26 H 1.3239 0.4566 0.8746 0.020 Uiso 1 1 calc R . .

loop_
_atom_site_aniso_label
_atom_site_aniso_U_11
_atom_site_aniso_U_22
_atom_site_aniso_U_33
_atom_site_aniso_U_23
_atom_site_aniso_U_13
_atom_site_aniso_U_12
Pb 0.01128(10) 0.00787(11) 0.01155(10) 0.00044(6) 0.00190(6) 0.00039(6)
S1 0.0199(5) 0.0104(6) 0.0099(5) 0.0009(4) 0.0033(4) 0.0050(4)
S2 0.0110(5) 0.0104(6) 0.0115(5) -0.0014(4) 0.0017(4) 0.0013(4)
O1 0.0255(18) 0.0127(18) 0.0189(18) 0.0034(14) 0.0118(15) 0.0032(14)
O2 0.0325(19) 0.0148(19) 0.0123(16) -0.0018(14) 0.0001(14) 0.0086(15)
O3 0.0146(15) 0.0133(18) 0.0255(18) -0.0042(16) 0.0042(13) -0.0025(14)
O4 0.0180(17) 0.020(2) 0.0127(17) 0.0030(14) 0.0013(13) 0.0051(14)
N1 0.0155(18) 0.012(2) 0.0149(19) -0.0048(17) 0.0051(15) 0.0001(16)
N2 0.0101(17) 0.011(2) 0.0152(19) -0.0028(16) 0.0025(14) -0.0012(15)
C1 0.012(2) 0.016(3) 0.013(2) 0.0003(18) -0.0020(17) -0.0042(18)
C2 0.012(2) 0.007(2) 0.018(2) -0.0021(19) 0.0003(17) 0.0012(18)
C3 0.016(2) 0.014(3) 0.026(3) -0.001(2) 0.005(2) -0.0015(19)
C4 0.021(3) 0.022(3) 0.030(3) -0.001(2) 0.003(2) -0.005(2)
C5 0.026(3) 0.014(3) 0.024(3) -0.001(2) 0.000(2) -0.005(2)
C6 0.025(3) 0.017(3) 0.012(2) -0.001(2) -0.0017(19) 0.001(2)
C11 0.013(2) 0.012(2) 0.019(2) 0.0018(19) 0.0022(18) 0.0013(18)
C12 0.020(2) 0.010(2) 0.022(3) -0.001(2) 0.0078(19) 0.003(2)
C13 0.019(2) 0.011(2) 0.033(3) -0.006(2) 0.007(2) -0.002(2)
C14 0.011(2) 0.011(3) 0.038(3) 0.001(2) -0.005(2) -0.0017(18)
C15 0.019(2) 0.012(2) 0.025(3) 0.004(2) -0.008(2) -0.003(2)
C16 0.023(2) 0.008(2) 0.014(2) -0.0030(18) -0.0008(19) -0.0015(18)
C21 0.012(2) 0.009(2) 0.015(2) 0.0026(18) 0.0018(17) 0.0009(18)
C22 0.019(2) 0.017(3) 0.016(2) 0.000(2) 0.0012(18) 0.006(2)
C23 0.020(2) 0.020(3) 0.028(3) 0.001(2) 0.001(2) 0.008(2)
C24 0.018(2) 0.022(3) 0.026(3) 0.006(2) -0.006(2) 0.003(2)
C25 0.021(2) 0.027(3) 0.014(2) 0.004(2) -0.0006(19) 0.001(2)
C26 0.016(2) 0.023(3) 0.013(2) 0.004(2) 0.0058(18) 0.002(2)

loop_
_geom_bond_atom_site_label_1
_geom_bond_atom_site_label_2
_geom_bond_distance
_geom_bond_site_symmetry_2
_geom_bond_publ_flag
Pb N1 2.296(4) . ?
Pb N2 2.329(4) . ?
Pb O4 2.524(3) 3_766 ?
Pb O2 2.599(3) 3_767 ?
S1 O1 1.445(4) . ?
S1 O2 1.458(4) . ?
S1 N1 1.571(4) . ?
S1 C11 1.770(5) . ?
S2 O3 1.448(4) . ?
S2 O4 1.459(4) . ?
S2 N2 1.569(4) . ?
S2 C21 1.766(5) . ?
O2 Pb 2.599(3) 3_767 ?
O4 Pb 2.524(3) 3_766 ?
N1 C1 1.421(6) . ?
N2 C2 1.410(6) . ?
C1 C6 1.391(7) . ?
C1 C2 1.411(7) . ?
C2 C3 1.395(7) . ?
C3 C4 1.392(7) . ?
C4 C5 1.381(8) . ?
C5 C6 1.384(7) . ?
C11 C12 1.385(7) . ?
C11 C16 1.387(7) . ?
C12 C13 1.392(7) . ?
C13 C14 1.392(8) . ?
C14 C15 1.380(8) . ?
C15 C16 1.393(7) . ?
C21 C22 1.388(7) . ?
C21 C26 1.395(7) . ?
C22 C23 1.383(7) . ?
C23 C24 1.393(8) . ?
C24 C25 1.375(8) . ?
C25 C26 1.390(7) . ?
